data_7153912
loop_
_publ_author_name
'Khlebnikov, Alexander F.'
'Tomashenko, Olesya A.'
'Funt, Liya D.'
'Novikov, Mikhail S.'

_publ_section_title
;
 A simple approach to pyrrolylimidazole derivatives by azirine ring
 expansion with imidazolium ylides.
;
_journal_issue 34
_journal_name_full 'Organic &amp; biomolecular chemistry'
_journal_page_first 6598
_journal_page_last 6609
_journal_paper_doi 10.1039/c4ob00865k
_journal_volume 12
_journal_year 2014
_chemical_formula_moiety 'C20 H16 N4 O2'
_chemical_formula_sum 'C20 H16 N4 O2'
_chemical_formula_weight 344.37
_chemical_name_systematic
;
 ? 
;
_space_group_crystal_system monoclinic
_space_group_IT_number 14
_space_group_name_Hall '-P 2ybc'
_space_group_name_H-M_alt 'P 1 21/c 1'
_symmetry_space_group_name_Hall '-P 2ybc'
_symmetry_space_group_name_H-M 'P 1 21/c 1'
_atom_sites_solution_hydrogens geom
_atom_sites_solution_primary direct
_atom_sites_solution_secondary difmap
_audit_creation_date 2013-11-19
_audit_creation_method
;
Olex2 1.2
(compiled 2013.09.17 svn.r2790 for OlexSys, GUI svn.r4601)
;
_cell_angle_alpha 90.00
_cell_angle_beta 107.162(5)
_cell_angle_gamma 90.00
_cell_formula_units_Z 4
_cell_length_a 11.4914(4)
_cell_length_b 11.8011(3)
_cell_length_c 13.0430(6)
_cell_measurement_reflns_used 5541
_cell_measurement_temperature 100(2)
_cell_measurement_theta_max 31.5772
_cell_measurement_theta_min 2.6968
_cell_volume 1690.02(12)
_computing_cell_refinement
;
CrysAlisPro, Agilent Technologies,
Version 1.171.36.20 (release 27-06-2012 CrysAlis171 .NET)
(compiled Jul 11 2012,15:38:31)
;
_computing_data_collection
;
CrysAlisPro, Agilent Technologies,
Version 1.171.36.20 (release 27-06-2012 CrysAlis171 .NET)
(compiled Jul 11 2012,15:38:31)
;
_computing_data_reduction
;
CrysAlisPro, Agilent Technologies,
Version 1.171.36.20 (release 27-06-2012 CrysAlis171 .NET)
(compiled Jul 11 2012,15:38:31)
;
_computing_molecular_graphics
;
O. V. Dolomanov, L. J. Bourhis, R. J. Gildea, J. A. K. Howard and H. Puschmann,
OLEX2: a complete structure solution, refinement and analysis program.
J. Appl. Cryst. (2009). 42, 339-341.
;
_computing_publication_material
;
O. V. Dolomanov, L. J. Bourhis, R. J. Gildea, J. A. K. Howard and H. Puschmann,
OLEX2: a complete structure solution, refinement and analysis program.
J. Appl. Cryst. (2009). 42, 339-341.
;
_computing_structure_refinement
;
SHELX, G.M. Sheldrick, Acta Cryst.
(2008). A64, 112-122
;
_computing_structure_solution 'SHELXS-97 (Sheldrick, 2008)'
_diffrn_ambient_temperature 100(2)
_diffrn_detector_area_resol_mean 16.2096
_diffrn_measured_fraction_theta_full 0.9597
_diffrn_measured_fraction_theta_max 0.9597
_diffrn_measurement_device_type 'Xcalibur, Eos'
_diffrn_measurement_method '\w scans'
_diffrn_orient_matrix_UB_11 0.0542389000
_diffrn_orient_matrix_UB_12 -0.0197775000
_diffrn_orient_matrix_UB_13 -0.0094042000
_diffrn_orient_matrix_UB_21 -0.0275236000
_diffrn_orient_matrix_UB_22 0.0056666000
_diffrn_orient_matrix_UB_23 -0.0560887000
_diffrn_orient_matrix_UB_31 0.0218171000
_diffrn_orient_matrix_UB_32 0.0564512000
_diffrn_orient_matrix_UB_33 0.0023565000
_diffrn_radiation_monochromator graphite
_diffrn_radiation_type 'Mo K\a'
_diffrn_radiation_wavelength 0.7107
_diffrn_reflns_av_R_equivalents 0.0325
_diffrn_reflns_av_unetI/netI 0.0485
_diffrn_reflns_limit_h_max 13
_diffrn_reflns_limit_h_min -10
_diffrn_reflns_limit_k_max 14
_diffrn_reflns_limit_k_min -14
_diffrn_reflns_limit_l_max 15
_diffrn_reflns_limit_l_min -14
_diffrn_reflns_number 7769
_diffrn_reflns_theta_full 25.00
_diffrn_reflns_theta_max 25.00
_diffrn_reflns_theta_min 2.70
_diffrn_source 'Enhance (Mo) X-ray Source'
_exptl_absorpt_coefficient_mu 0.091
_exptl_absorpt_correction_T_max 1.00000
_exptl_absorpt_correction_T_min 0.85599
_exptl_absorpt_correction_type multi-scan
_exptl_absorpt_process_details
;
CrysAlisPro, Agilent Technologies,
Version 1.171.36.20 (release 27-06-2012 CrysAlis171 .NET)
(compiled Jul 11 2012,15:38:31)
Empirical absorption correction using spherical harmonics,
 implemented in SCALE3 ABSPACK scaling algorithm.
;
_exptl_crystal_colour 'translucent colorless'
_exptl_crystal_density_diffrn 1.353
_exptl_crystal_density_method 'not measured'
_exptl_crystal_description prism
_exptl_crystal_F_000 720
_exptl_crystal_size_max 0.16
_exptl_crystal_size_mid 0.12
_exptl_crystal_size_min 0.09
_refine_diff_density_max 0.333
_refine_diff_density_min -0.311
_refine_diff_density_rms 0.072
_refine_ls_extinction_method none
_refine_ls_goodness_of_fit_ref 1.124
_refine_ls_hydrogen_treatment mixed
_refine_ls_matrix_type full
_refine_ls_number_parameters 236
_refine_ls_number_reflns 2827
_refine_ls_number_restraints 0
_refine_ls_restrained_S_all 1.124
_refine_ls_R_factor_all 0.0638
_refine_ls_R_factor_gt 0.0436
_refine_ls_shift/su_max 0.000
_refine_ls_shift/su_mean 0.000
_refine_ls_structure_factor_coef Fsqd
_refine_ls_weighting_details 'calc w=1/[\s^2^(Fo^2^)+(0.0173P)^2^+2.9620P] where P=(Fo^2^+2Fc^2^)/3'
_refine_ls_weighting_scheme calc
_refine_ls_wR_factor_gt 0.0907
_refine_ls_wR_factor_ref 0.1171
_reflns_number_gt 2331
_reflns_number_total 2827
_reflns_threshold_expression >2sigma(I)
_cod_data_source_file c4ob00865k2.cif
_cod_data_source_block ole1
_cod_depositor_comments 'Adding full bibliography for 7153910--7153912.cif.'
_cod_original_cell_volume 1690.02(11)
_cod_database_code 7153912
_reflns_odcompleteness_completeness 92.97
_reflns_odcompleteness_iscentric 1
_reflns_odcompleteness_theta 29.51
_olex2_refinement_description
;
1. Fixed Uiso
 At 1.2 times of:
  All C(H) groups
 At 1.5 times of:
  All C(H,H,H) groups
2.a Aromatic/amide H refined with riding coordinates:
 C8(H8), C11(H11), C12(H12), C14(H14), C17(H17), C18(H18), C19(H19), C20(H20),
 C21(H21), C23(H23), C24(H24), C25(H25), C26(H26)
2.b Idealised Me refined as rotating group:
 C22(H22A,H22B,H22C)
;

loop_
_space_group_symop_id
_space_group_symop_operation_xyz
1 'x, y, z'
2 '-x, y+1/2, -z+1/2'
3 '-x, -y, -z'
4 'x, -y-1/2, z-1/2'

loop_
_atom_site_label
_atom_site_type_symbol
_atom_site_fract_x
_atom_site_fract_y
_atom_site_fract_z
_atom_site_U_iso_or_equiv
_atom_site_adp_type
_atom_site_occupancy
_atom_site_symmetry_multiplicity
_atom_site_calc_flag
_atom_site_refinement_flags
N1 N 0.98180(18) 0.98571(16) 0.24816(16) 0.0153(4) Uani 1 1 d .
N2 N 1.55339(19) 0.90221(17) 0.30552(17) 0.0197(5) Uani 1 1 d .
N3 N 1.03653(18) 1.19552(15) 0.06261(16) 0.0147(4) Uani 1 1 d .
O4 O 1.62539(16) 0.95630(15) 0.27009(15) 0.0252(4) Uani 1 1 d .
O5 O 1.58419(17) 0.81606(15) 0.36041(17) 0.0295(5) Uani 1 1 d .
N6 N 1.10796(19) 1.34787(16) 0.01250(17) 0.0169(4) Uani 1 1 d .
C7 C 1.4284(2) 0.9415(2) 0.2805(2) 0.0183(5) Uani 1 1 d .
C8 C 1.3458(2) 0.8795(2) 0.3165(2) 0.0205(6) Uani 1 1 d .
H8 H 1.3706 0.8145 0.3573 0.025 Uiso 1 1 calc R
C9 C 1.0582(2) 1.04413(19) 0.2032(2) 0.0168(5) Uani 1 1 d .
C10 C 0.7529(2) 1.15405(19) 0.0461(2) 0.0170(5) Uani 1 1 d .
C11 C 0.6386(2) 1.1149(2) 0.0498(2) 0.0199(6) Uani 1 1 d .
H11 H 0.6353 1.0573 0.0975 0.024 Uiso 1 1 calc R
C12 C 1.3940(2) 1.0395(2) 0.2214(2) 0.0188(5) Uani 1 1 d .
H12 H 1.4504 1.0806 0.1980 0.023 Uiso 1 1 calc R
C13 C 0.8641(2) 1.10455(19) 0.1188(2) 0.0157(5) Uani 1 1 d .
C14 C 0.8688(2) 1.02265(19) 0.1982(2) 0.0170(5) Uani 1 1 d .
H14 H 0.8000 0.9965 0.2146 0.020 Uiso 1 1 calc R
C15 C 1.1867(2) 1.01391(19) 0.23053(19) 0.0145(5) Uani 1 1 d .
C16 C 0.9886(2) 1.11854(18) 0.1259(2) 0.0147(5) Uani 1 1 d .
C17 C 0.5310(2) 1.1597(2) -0.0158(2) 0.0226(6) Uani 1 1 d .
H17 H 0.4568 1.1321 -0.0115 0.027 Uiso 1 1 calc R
C18 C 1.2747(2) 1.0758(2) 0.1977(2) 0.0170(5) Uani 1 1 d .
H18 H 1.2517 1.1426 0.1592 0.020 Uiso 1 1 calc R
C19 C 0.7525(2) 1.2389(2) -0.0291(2) 0.0202(6) Uani 1 1 d .
H19 H 0.8263 1.2656 -0.0353 0.024 Uiso 1 1 calc R
C20 C 1.0668(2) 1.30338(19) 0.0886(2) 0.0153(5) Uani 1 1 d .
H20 H 1.0601 1.3408 0.1494 0.018 Uiso 1 1 calc R
C21 C 1.2275(2) 0.9150(2) 0.2916(2) 0.0188(6) Uani 1 1 d .
H21 H 1.1723 0.8728 0.3154 0.023 Uiso 1 1 calc R
C22 C 1.1514(2) 1.4643(2) 0.0102(2) 0.0207(6) Uani 1 1 d .
H22A H 1.1437 1.5048 0.0717 0.031 Uiso 1 1 calc R
H22B H 1.1036 1.5013 -0.0541 0.031 Uiso 1 1 calc R
H22C H 1.2353 1.4632 0.0113 0.031 Uiso 1 1 calc R
C23 C 1.0598(2) 1.1710(2) -0.0327(2) 0.0188(5) Uani 1 1 d .
H23 H 1.0474 1.1019 -0.0685 0.023 Uiso 1 1 calc R
C24 C 1.1039(3) 1.2660(2) -0.0642(2) 0.0218(6) Uani 1 1 d .
H24 H 1.1274 1.2751 -0.1261 0.026 Uiso 1 1 calc R
C25 C 0.5330(2) 1.2456(2) -0.0877(2) 0.0214(6) Uani 1 1 d .
H25 H 0.4609 1.2770 -0.1308 0.026 Uiso 1 1 calc R
C26 C 0.6451(2) 1.2838(2) -0.0942(2) 0.0237(6) Uani 1 1 d .
H26 H 0.6478 1.3404 -0.1430 0.028 Uiso 1 1 calc R

loop_
_atom_site_aniso_label
_atom_site_aniso_U_11
_atom_site_aniso_U_22
_atom_site_aniso_U_33
_atom_site_aniso_U_23
_atom_site_aniso_U_13
_atom_site_aniso_U_12
N1 0.0188(11) 0.0141(9) 0.0154(11) -0.0008(8) 0.0088(9) -0.0005(8)
N2 0.0170(11) 0.0206(11) 0.0227(13) -0.0017(9) 0.0079(10) -0.0016(9)
N3 0.0172(10) 0.0104(9) 0.0186(12) -0.0004(8) 0.0085(9) -0.0007(8)
O4 0.0177(9) 0.0307(10) 0.0304(11) 0.0035(8) 0.0123(9) -0.0035(8)
O5 0.0216(10) 0.0255(10) 0.0429(13) 0.0133(9) 0.0117(10) 0.0065(8)
N6 0.0197(11) 0.0133(9) 0.0194(12) 0.0013(8) 0.0084(9) -0.0019(9)
C7 0.0174(12) 0.0166(11) 0.0231(14) -0.0021(10) 0.0095(11) 0.0003(10)
C8 0.0212(13) 0.0194(12) 0.0227(15) 0.0067(10) 0.0093(12) 0.0029(11)
C9 0.0232(13) 0.0105(10) 0.0212(14) -0.0027(10) 0.0133(12) -0.0020(10)
C10 0.0190(12) 0.0122(11) 0.0210(14) -0.0024(10) 0.0076(11) 0.0027(10)
C11 0.0224(13) 0.0134(11) 0.0255(15) 0.0022(10) 0.0097(12) 0.0023(10)
C12 0.0172(13) 0.0190(12) 0.0211(14) 0.0000(10) 0.0073(11) -0.0047(10)
C13 0.0179(12) 0.0120(11) 0.0192(14) -0.0023(10) 0.0086(11) -0.0005(10)
C14 0.0154(12) 0.0159(11) 0.0234(14) -0.0007(10) 0.0117(11) -0.0008(10)
C15 0.0189(13) 0.0142(11) 0.0108(12) -0.0046(9) 0.0049(11) -0.0027(10)
C16 0.0191(12) 0.0092(10) 0.0175(13) -0.0015(9) 0.0080(11) -0.0014(9)
C17 0.0208(13) 0.0200(12) 0.0280(16) -0.0050(11) 0.0088(12) -0.0021(11)
C18 0.0173(12) 0.0158(11) 0.0148(13) 0.0023(10) 0.0001(11) -0.0023(10)
C19 0.0175(12) 0.0177(12) 0.0251(15) 0.0013(10) 0.0060(12) -0.0007(10)
C20 0.0156(12) 0.0112(11) 0.0203(14) 0.0001(9) 0.0073(11) 0.0014(9)
C21 0.0193(13) 0.0178(12) 0.0230(15) 0.0029(10) 0.0118(12) -0.0006(10)
C22 0.0263(14) 0.0168(12) 0.0174(14) 0.0031(10) 0.0040(12) -0.0046(11)
C23 0.0249(13) 0.0165(12) 0.0171(14) -0.0034(10) 0.0094(11) -0.0018(10)
C24 0.0305(15) 0.0204(12) 0.0189(14) -0.0029(10) 0.0141(12) -0.0055(11)
C25 0.0183(13) 0.0223(12) 0.0177(14) -0.0032(10) -0.0041(11) 0.0030(11)
C26 0.0268(14) 0.0195(12) 0.0227(15) 0.0045(11) 0.0042(12) 0.0010(11)

loop_
_atom_type_symbol
_atom_type_description
_atom_type_scat_dispersion_real
_atom_type_scat_dispersion_imag
_atom_type_scat_source
C C 0.0033 0.0016 'International Tables Vol C Tables 4.2.6.8 and 6.1.1.4'
H H 0.0000 0.0000 'International Tables Vol C Tables 4.2.6.8 and 6.1.1.4'
N N 0.0061 0.0033 'International Tables Vol C Tables 4.2.6.8 and 6.1.1.4'
O O 0.0106 0.0060 'International Tables Vol C Tables 4.2.6.8 and 6.1.1.4'

loop_
_geom_angle_atom_site_label_1
_geom_angle_atom_site_label_2
_geom_angle_atom_site_label_3
_geom_angle
C14 N1 C9 106.2(2)
O4 N2 C7 118.5(2)
O5 N2 O4 122.2(2)
O5 N2 C7 119.3(2)
C20 N3 C16 124.8(2)
C20 N3 C23 108.85(19)
C23 N3 C16 126.39(19)
C20 N6 C22 125.8(2)
C20 N6 C24 108.75(19)
C24 N6 C22 125.4(2)
C8 C7 N2 119.1(2)
C12 C7 N2 119.6(2)
C12 C7 C8 121.3(2)
C7 C8 H8 120.3
C21 C8 C7 119.4(2)
C21 C8 H8 120.3
N1 C9 C15 120.1(2)
N1 C9 C16 108.7(2)
C16 C9 C15 130.8(2)
C11 C10 C13 119.4(2)
C19 C10 C11 116.6(2)
C19 C10 C13 124.0(2)
C10 C11 H11 119.1
C17 C11 C10 121.8(2)
C17 C11 H11 119.1
C7 C12 H12 120.4
C18 C12 C7 119.1(2)
C18 C12 H12 120.4
C14 C13 C10 125.9(2)
C14 C13 C16 102.3(2)
C16 C13 C10 131.7(2)
N1 C14 C13 113.7(2)
N1 C14 H14 123.1
C13 C14 H14 123.1
C18 C15 C9 124.3(2)
C18 C15 C21 116.7(2)
C21 C15 C9 119.0(2)
C9 C16 N3 125.1(2)
C9 C16 C13 109.0(2)
C13 C16 N3 125.8(2)
C11 C17 H17 119.8
C11 C17 C25 120.5(2)
C25 C17 H17 119.8
C12 C18 C15 121.6(2)
C12 C18 H18 119.2
C15 C18 H18 119.2
C10 C19 H19 119.2
C26 C19 C10 121.5(2)
C26 C19 H19 119.2
N3 C20 H20 125.9
N6 C20 N3 108.1(2)
N6 C20 H20 125.9
C8 C21 C15 121.9(2)
C8 C21 H21 119.0
C15 C21 H21 119.0
N6 C22 H22A 109.5
N6 C22 H22B 109.5
N6 C22 H22C 109.5
H22A C22 H22B 109.5
H22A C22 H22C 109.5
H22B C22 H22C 109.5
N3 C23 H23 126.5
C24 C23 N3 107.0(2)
C24 C23 H23 126.5
N6 C24 H24 126.3
C23 C24 N6 107.3(2)
C23 C24 H24 126.3
C17 C25 H25 120.7
C17 C25 C26 118.6(3)
C26 C25 H25 120.7
C19 C26 C25 121.0(2)
C19 C26 H26 119.5
C25 C26 H26 119.5

loop_
_geom_bond_atom_site_label_1
_geom_bond_atom_site_label_2
_geom_bond_distance
N1 C9 1.377(3)
N1 C14 1.342(3)
N2 O4 1.238(3)
N2 O5 1.234(3)
N2 C7 1.452(3)
N3 C16 1.441(3)
N3 C20 1.336(3)
N3 C23 1.378(3)
N6 C20 1.327(3)
N6 C22 1.465(3)
N6 C24 1.381(3)
C7 C8 1.386(3)
C7 C12 1.382(3)
C8 H8 0.9300
C8 C21 1.367(4)
C9 C15 1.457(3)
C9 C16 1.397(3)
C10 C11 1.407(3)
C10 C13 1.468(4)
C10 C19 1.400(3)
C11 H11 0.9300
C11 C17 1.384(4)
C12 H12 0.9300
C12 C18 1.381(3)
C13 C14 1.406(3)
C13 C16 1.416(3)
C14 H14 0.9300
C15 C18 1.412(3)
C15 C21 1.413(3)
C17 H17 0.9300
C17 C25 1.387(4)
C18 H18 0.9300
C19 H19 0.9300
C19 C26 1.381(4)
C20 H20 0.9300
C21 H21 0.9300
C22 H22A 0.9600
C22 H22B 0.9600
C22 H22C 0.9600
C23 H23 0.9300
C23 C24 1.343(3)
C24 H24 0.9300
C25 H25 0.9300
C25 C26 1.390(4)
C26 H26 0.9300

loop_
_geom_torsion_atom_site_label_1
_geom_torsion_atom_site_label_2
_geom_torsion_atom_site_label_3
_geom_torsion_atom_site_label_4
_geom_torsion
N1 C9 C15 C18 -173.1(2)
N1 C9 C15 C21 8.6(3)
N1 C9 C16 N3 179.0(2)
N1 C9 C16 C13 -2.0(3)
N2 C7 C8 C21 -178.8(2)
N2 C7 C12 C18 179.7(2)
N3 C23 C24 N6 0.3(3)
O4 N2 C7 C8 177.8(2)
O4 N2 C7 C12 -2.2(3)
O5 N2 C7 C8 -1.7(4)
O5 N2 C7 C12 178.3(2)
C7 C8 C21 C15 -0.5(4)
C7 C12 C18 C15 -1.3(4)
C8 C7 C12 C18 -0.3(4)
C9 N1 C14 C13 0.6(3)
C9 C15 C18 C12 -176.5(2)
C9 C15 C21 C8 177.5(2)
C10 C11 C17 C25 0.0(4)
C10 C13 C14 N1 175.3(2)
C10 C13 C16 N3 4.4(4)
C10 C13 C16 C9 -174.7(2)
C10 C19 C26 C25 -0.4(4)
C11 C10 C13 C14 -3.3(4)
C11 C10 C13 C16 172.9(2)
C11 C10 C19 C26 1.7(4)
C11 C17 C25 C26 1.3(4)
C12 C7 C8 C21 1.2(4)
C13 C10 C11 C17 179.0(2)
C13 C10 C19 C26 -178.9(2)
C14 N1 C9 C15 -172.5(2)
C14 N1 C9 C16 0.9(3)
C14 C13 C16 N3 -178.8(2)
C14 C13 C16 C9 2.2(3)
C15 C9 C16 N3 -8.6(4)
C15 C9 C16 C13 170.4(2)
C16 N3 C20 N6 179.7(2)
C16 N3 C23 C24 -179.8(2)
C16 C9 C15 C18 15.2(4)
C16 C9 C15 C21 -163.2(2)
C16 C13 C14 N1 -1.8(3)
C17 C25 C26 C19 -1.2(4)
C18 C15 C21 C8 -0.9(4)
C19 C10 C11 C17 -1.5(4)
C19 C10 C13 C14 177.3(2)
C19 C10 C13 C16 -6.5(4)
C20 N3 C16 C9 -93.2(3)
C20 N3 C16 C13 88.0(3)
C20 N3 C23 C24 -0.3(3)
C20 N6 C24 C23 -0.2(3)
C21 C15 C18 C12 1.9(3)
C22 N6 C20 N3 -179.7(2)
C22 N6 C24 C23 179.5(2)
C23 N3 C16 C9 86.2(3)
C23 N3 C16 C13 -92.7(3)
C23 N3 C20 N6 0.2(3)
C24 N6 C20 N3 0.0(3)
